data_8103470
loop_
_publ_author_name
'Haines, J.'
'Chateau, C.'
'Astier, R.'
'Fertey, P.'
'Cambon, O.'

_publ_section_title
;
 Crystal structures of alpha-quartz homeotypes boron phosphate and boron
 arsenate: structure - property relationships
;
_journal_name_full 'Zeitschrift fuer Kristallographie (149,1979-)'
_journal_page_first 32
_journal_page_last 37
_journal_volume 219
_journal_year 2004
_chemical_formula_sum 'B O4 P'
_chemical_name_systematic 'B (P O4)'
_space_group_IT_number 152
_symmetry_space_group_name_Hall 'P 31 2"'
_symmetry_space_group_name_H-M 'P 31 2 1'
_cell_angle_alpha 90
_cell_angle_beta 90
_cell_angle_gamma 120
_cell_formula_units_Z 3
_cell_length_a 4.4605
_cell_length_b 4.4605
_cell_length_c 9.9
_cell_volume 170.582
_citation_journal_id_ASTM ZEKRDZ
_cod_data_source_file boron0-1_416.cif
_cod_data_source_block B1O4P1
_cod_original_cell_volume 170.5819
_cod_original_formula_sum 'B1 O4 P1'
_cod_database_code 8103470

loop_
_symmetry_equiv_pos_as_xyz
x,y,z
-y,x-y,z+1/3
-x+y,-x,z+2/3
y,x,-z
-x,-x+y,-z+1/3
x-y,-y,-z+2/3

loop_
_atom_site_label
_atom_site_type_symbol
_atom_site_fract_x
_atom_site_fract_y
_atom_site_fract_z
_atom_site_occupancy
_atom_site_U_iso_or_equiv
B1 B+3 0.4638 0 0.3333 1 0.0
P1 P+5 0.4639 0 0.8333 1 0.0
O2 O-2 0.4052 0.282 0.88939 1 0.0
O1 O-2 0.4069 0.2715 0.3849 1 0.0
